data_9000764
loop_
_publ_author_name
'Tazzoli, V.'
'Domeneghetti, M. C.'

_publ_section_title
;
 The crystal structures of whewellite and weddellite: re-examination and
 comparison
;
_journal_name_full 'American Mineralogist'
_journal_page_first 327
_journal_page_last 334
_journal_volume 65
_journal_year 1980
_chemical_formula_sum 'C2 H6 Ca O6.375'
_chemical_name_mineral Weddellite
_space_group_IT_number 87
_symmetry_space_group_name_Hall '-I 4'
_symmetry_space_group_name_H-M 'I 4/m'
_cell_angle_alpha 90
_cell_angle_beta 90
_cell_angle_gamma 90
_cell_formula_units_Z 8
_cell_length_a 12.371
_cell_length_b 12.371
_cell_length_c 7.357
_cell_volume 1125.927
_database_code_amcsd 0000777
_exptl_crystal_density_diffrn 2.031
_cod_original_formula_sum 'C2 Ca O6.375 H6'
_cod_database_code 9000764

loop_
_space_group_symop_operation_xyz
x,y,z
1/2+x,1/2+y,1/2+z
y,-x,-z
1/2+y,1/2-x,1/2-z
-y,x,z
1/2-y,1/2+x,1/2+z
x,y,-z
1/2+x,1/2+y,1/2-z
-x,-y,z
1/2-x,1/2-y,1/2+z
-y,x,-z
1/2-y,1/2+x,1/2-z
y,-x,z
1/2+y,1/2-x,1/2+z
-x,-y,-z
1/2-x,1/2-y,1/2-z

loop_
_atom_site_aniso_label
_atom_site_aniso_U_11
_atom_site_aniso_U_22
_atom_site_aniso_U_33
_atom_site_aniso_U_12
_atom_site_aniso_U_13
_atom_site_aniso_U_23
C 0.01411 0.02039 0.01206 0.00140 0.00028 -0.00088
Ca 0.01357 0.01233 0.01083 0.00085 0.00000 0.00000
O1 0.01427 0.02845 0.01308 0.00318 0.00221 0.00092
O2 0.07606 0.01450 0.01547 -0.00271 -0.00613 0.00309
OW1 0.06047 0.02093 0.02312 -0.00457 0.00000 0.00000
OW2 0.02931 0.04908 0.03348 0.01233 0.00000 0.00000
Wat3 0.08234 0.08234 0.10891 0.00000 0.00000 0.00000

loop_
_atom_site_label
_atom_site_fract_x
_atom_site_fract_y
_atom_site_fract_z
_atom_site_occupancy
_atom_site_U_iso_or_equiv
_atom_site_type_symbol
_atom_site_attached_hydrogens
C 0.44640 0.24150 0.10530 1.00000 0.01558 C 0
Ca 0.19930 0.30110 0.00000 1.00000 0.01229 Ca 0
O1 0.35640 0.24580 0.18290 1.00000 0.01849 O 0
O2 0.23550 0.46340 0.17990 1.00000 0.03534 O 0
OW1 0.14900 0.11450 0.00000 1.00000 0.03483 O 0
OW2 0.01920 0.38410 0.00000 1.00000 0.03762 O 0
Wat3 0.00000 0.00000 0.68300 0.58000 0.09119 O 2
Wat30 0.00000 0.00000 0.24000 0.17000 0.08866 O 2
H1 0.16600 0.07100 0.10500 1.00000 0.06333 H 0
H2 0.35000 0.01800 0.11500 1.00000 0.06333 H 0

loop_
_cod_changelog_entry_id
_cod_changelog_entry_author
_cod_changelog_entry_date
_cod_changelog_entry_text
1
;cod-tools version 3.8.0
Id: cif_guess_AMCSD_atom_types 9581 2023-05-17 12:35:41Z saulius
;
2023-05-23T09:16:03+03:00
;Derived atom types and hydrogen counts
from atom names that follow the AMCSD naming convention
(Wat == water, O-H == hydroxyl).
;

loop_
_cod_related_entry_id
_cod_related_entry_database
_cod_related_entry_code
1 AMCSD 0000777
